data_4032262
loop_
_publ_author_name
'Bezanson, Michelle'
'Tomberg, Anna'
'Moitessier, Nicolas'

_publ_section_title
;
 Fluoride-Mediated Desulfonylative Intramolecular Cyclization to Fused and
 Bridged Bicyclic Compounds: A Complex Mechanism.
;
_journal_issue 5
_journal_name_full 'The Journal of organic chemistry'
_journal_page_first 2579
_journal_page_last 2588
_journal_paper_doi 10.1021/acs.joc.6b02999
_journal_volume 82
_journal_year 2017
_chemical_formula_sum 'C20 H20 N2 O7 S'
_chemical_formula_weight 432.44
_chemical_name_systematic
;
 ?
;
_space_group_crystal_system orthorhombic
_space_group_IT_number 19
_space_group_name_Hall 'P 2ac 2ab'
_space_group_name_H-M_alt 'P 21 21 21'
_symmetry_space_group_name_Hall 'P 2ac 2ab'
_symmetry_space_group_name_H-M 'P 21 21 21'
_atom_sites_solution_hydrogens mixed
_audit_creation_method SHELXL-2014
_cell_angle_alpha 90
_cell_angle_beta 90
_cell_angle_gamma 90
_cell_formula_units_Z 4
_cell_length_a 9.5297(18)
_cell_length_b 13.296(3)
_cell_length_c 15.643(3)
_cell_measurement_temperature 100(2)
_cell_volume 1982.1(7)
_computing_structure_refinement 'SHELXL-2014 (Sheldrick, 2014)'
_diffrn_ambient_temperature 100(2)
_diffrn_measured_fraction_theta_full 1.000
_diffrn_measured_fraction_theta_max 0.999
_diffrn_radiation_type MoK\a
_diffrn_radiation_wavelength 0.71073
_diffrn_reflns_av_R_equivalents 0.0351
_diffrn_reflns_av_unetI/netI 0.0265
_diffrn_reflns_Laue_measured_fraction_full 1.000
_diffrn_reflns_Laue_measured_fraction_max 0.999
_diffrn_reflns_limit_h_max 11
_diffrn_reflns_limit_h_min -11
_diffrn_reflns_limit_k_max 16
_diffrn_reflns_limit_k_min -16
_diffrn_reflns_limit_l_max 19
_diffrn_reflns_limit_l_min -19
_diffrn_reflns_number 21548
_diffrn_reflns_point_group_measured_fraction_full 1.000
_diffrn_reflns_point_group_measured_fraction_max 0.998
_diffrn_reflns_theta_full 25.242
_diffrn_reflns_theta_max 26.185
_diffrn_reflns_theta_min 2.010
_exptl_absorpt_coefficient_mu 0.210
_exptl_crystal_density_diffrn 1.449
_exptl_crystal_F_000 904
_exptl_crystal_size_max 0.200
_exptl_crystal_size_mid 0.200
_exptl_crystal_size_min 0.200
_refine_diff_density_max 0.134
_refine_diff_density_min -0.233
_refine_diff_density_rms 0.032
_refine_ls_abs_structure_details
;
 Flack x determined using 1270 quotients [(I+)-(I-)]/[(I+)+(I-)]
 (Parsons, Flack and Wagner, Acta Cryst. B69 (2013) 249-259).
;
_refine_ls_abs_structure_Flack 0.04(3)
_refine_ls_extinction_method none
_refine_ls_goodness_of_fit_ref 1.049
_refine_ls_hydrogen_treatment mixed
_refine_ls_matrix_type full
_refine_ls_number_parameters 281
_refine_ls_number_reflns 3965
_refine_ls_number_restraints 0
_refine_ls_restrained_S_all 1.049
_refine_ls_R_factor_all 0.0449
_refine_ls_R_factor_gt 0.0344
_refine_ls_shift/su_max 0.011
_refine_ls_shift/su_mean 0.001
_refine_ls_structure_factor_coef Fsqd
_refine_ls_weighting_details 'w=1/[\s^2^(Fo^2^)+(0.0360P)^2^+0.2387P] where P=(Fo^2^+2Fc^2^)/3'
_refine_ls_weighting_scheme calc
_refine_ls_wR_factor_gt 0.0750
_refine_ls_wR_factor_ref 0.0812
_reflns_Friedel_coverage 0.751
_reflns_Friedel_fraction_full 1.000
_reflns_Friedel_fraction_max 0.998
_reflns_number_gt 3331
_reflns_number_total 3965
_reflns_threshold_expression 'I > 2\s(I)'
_cod_data_source_file jo6b02999_si_004.cif
_cod_data_source_block IH23_0m
_cod_original_cell_volume 1982.0(7)
_cod_database_code 4032262
_shelx_space_group_comment
;
The symmetry employed for this shelxl refinement is uniquely defined
by the following loop, which should always be used as a source of
symmetry information in preference to the above space-group names.
They are only intended as comments.
;
_shelx_estimated_absorpt_t_min 0.959
_shelx_estimated_absorpt_t_max 0.959
_shelxl_version_number 2014-1

loop_
_space_group_symop_operation_xyz
'x, y, z'
'x+1/2, -y+1/2, -z'
'-x, y+1/2, -z+1/2'
'-x+1/2, -y, z+1/2'

loop_
_atom_site_label
_atom_site_type_symbol
_atom_site_fract_x
_atom_site_fract_y
_atom_site_fract_z
_atom_site_U_iso_or_equiv
_atom_site_adp_type
_atom_site_occupancy
_atom_site_site_symmetry_order
_atom_site_calc_flag
_atom_site_refinement_flags_posn
_atom_site_refinement_flags_adp
S1 S 1.10727(8) 0.18217(6) 0.78320(5) 0.0518(2) Uani 1 1 d . .
O1 O 1.5616(3) 0.4807(2) 0.5877(2) 0.1089(12) Uani 1 1 d . .
N1 N 1.4800(4) 0.4221(3) 0.5534(3) 0.0746(9) Uani 1 1 d . .
C1 C 1.3884(3) 0.3615(2) 0.6103(2) 0.0511(7) Uani 1 1 d . .
O2 O 0.9279(2) 0.36834(16) 0.67383(12) 0.0523(5) Uani 1 1 d . .
N2 N 0.9946(2) 0.25697(16) 0.82526(14) 0.0414(5) Uani 1 1 d . .
C2 C 1.4110(3) 0.3647(3) 0.6965(2) 0.0593(9) Uani 1 1 d . .
H19 H 1.4841 0.4048 0.7197 0.071 Uiso 1 1 calc R U
O3 O 1.4698(4) 0.4094(3) 0.4771(2) 0.1107(12) Uani 1 1 d . .
C3 C 1.3257(3) 0.3085(2) 0.74890(19) 0.0532(8) Uani 1 1 d . .
H2 H 1.3413 0.3079 0.8089 0.064 Uiso 1 1 calc R U
O4 O 1.1956(3) 0.1481(2) 0.85051(16) 0.0825(8) Uani 1 1 d . .
C4 C 1.2171(3) 0.2529(2) 0.71426(18) 0.0428(6) Uani 1 1 d . .
O5 O 1.0299(3) 0.11345(16) 0.73130(16) 0.0710(7) Uani 1 1 d . .
O6 O 0.7387(2) 0.26045(13) 0.92833(11) 0.0425(5) Uani 1 1 d . .
C6 C 0.8701(3) 0.38285(19) 0.85730(17) 0.0378(6) Uani 1 1 d . .
H3 H 0.8642 0.4489 0.8270 0.045 Uiso 1 1 calc R U
O7 O 0.7344(3) 0.27546(19) 0.66298(14) 0.0705(7) Uani 1 1 d . .
C7 C 0.7615(3) 0.36796(19) 0.92704(17) 0.0377(6) Uani 1 1 d . .
H15 H 0.8032 0.3888 0.9829 0.045 Uiso 1 1 calc R U
C8 C 0.6249(3) 0.42399(19) 0.91419(15) 0.0375(6) Uani 1 1 d . .
C9 C 0.6176(3) 0.5157(2) 0.8721(2) 0.0492(7) Uani 1 1 d . .
H11 H 0.7005 0.5441 0.8485 0.059 Uiso 1 1 calc R U
C10 C 0.4920(4) 0.5667(2) 0.8637(2) 0.0575(8) Uani 1 1 d . .
H12 H 0.4894 0.6288 0.8338 0.069 Uiso 1 1 calc R U
C11 C 0.3711(3) 0.5283(3) 0.8982(2) 0.0552(8) Uani 1 1 d . .
H1 H 0.2847 0.5632 0.8920 0.066 Uiso 1 1 calc R U
C12 C 0.7348(3) 0.22876(19) 0.84049(16) 0.0398(6) Uani 1 1 d . .
H4 H 0.6432 0.2502 0.8152 0.048 Uiso 1 1 calc R U
C13 C 0.8511(3) 0.28829(17) 0.79826(15) 0.0346(6) Uani 1 1 d . .
C14 C 0.8302(3) 0.3081(2) 0.70398(17) 0.0410(6) Uani 1 1 d . .
C15 C 0.9122(4) 0.4023(3) 0.5863(2) 0.0650(10) Uani 1 1 d . .
H5 H 0.9135 0.3441 0.5478 0.097 Uiso 1 1 calc R U
H7 H 0.9897 0.4476 0.5717 0.097 Uiso 1 1 calc R U
H6 H 0.8228 0.4380 0.5801 0.097 Uiso 1 1 calc R U
C16 C 0.7431(4) 0.1155(2) 0.8372(2) 0.0572(8) Uani 1 1 d . .
H8 H 0.8313 0.0932 0.8632 0.086 Uiso 1 1 calc R U
H9 H 0.7395 0.0932 0.7775 0.086 Uiso 1 1 calc R U
H10 H 0.6639 0.0866 0.8687 0.086 Uiso 1 1 calc R U
H16 H 1.039(3) 0.330(2) 0.9382(19) 0.052(9) Uiso 1 1 d . .
C17 C 0.5022(3) 0.3870(2) 0.94977(17) 0.0450(7) Uani 1 1 d . .
H14 H 0.5043 0.3252 0.9802 0.054 Uiso 1 1 calc R U
C18 C 0.3767(3) 0.4384(3) 0.94191(18) 0.0531(8) Uani 1 1 d . .
H13 H 0.2938 0.4115 0.9668 0.064 Uiso 1 1 calc R U
C19 C 1.1958(3) 0.2510(2) 0.62676(19) 0.0479(7) Uani 1 1 d . .
H18 H 1.1216 0.2122 0.6032 0.057 Uiso 1 1 calc R U
C20 C 1.2829(3) 0.3058(2) 0.5741(2) 0.0545(8) Uani 1 1 d . .
H17 H 1.2701 0.3050 0.5139 0.065 Uiso 1 1 calc R U
H20 H 1.089(3) 0.389(2) 0.8562(18) 0.045(8) Uiso 1 1 d . .
C21 C 1.0196(3) 0.3478(2) 0.8775(2) 0.0475(7) Uani 1 1 d . .

loop_
_atom_site_aniso_label
_atom_site_aniso_U_11
_atom_site_aniso_U_22
_atom_site_aniso_U_33
_atom_site_aniso_U_23
_atom_site_aniso_U_13
_atom_site_aniso_U_12
S1 0.0591(5) 0.0400(4) 0.0564(4) 0.0038(4) 0.0090(4) 0.0113(4)
O1 0.086(2) 0.088(2) 0.153(3) -0.002(2) 0.036(2) -0.0263(18)
N1 0.062(2) 0.064(2) 0.097(3) 0.0066(19) 0.033(2) 0.0159(17)
C1 0.0467(17) 0.0404(16) 0.066(2) -0.0054(15) 0.0125(16) 0.0083(14)
O2 0.0578(13) 0.0565(12) 0.0426(11) 0.0133(10) 0.0024(10) -0.0098(11)
N2 0.0426(12) 0.0373(12) 0.0442(13) -0.0057(10) 0.0003(10) 0.0027(11)
C2 0.0447(17) 0.0587(19) 0.074(2) -0.0186(18) 0.0035(17) 0.0011(15)
O3 0.109(3) 0.133(3) 0.090(2) 0.015(2) 0.042(2) -0.004(2)
C3 0.0516(18) 0.061(2) 0.0467(16) -0.0142(16) -0.0017(14) 0.0057(16)
O4 0.0783(17) 0.0932(19) 0.0760(17) 0.0381(15) 0.0075(14) 0.0394(15)
C4 0.0443(15) 0.0393(15) 0.0448(15) -0.0058(13) 0.0021(14) 0.0103(12)
O5 0.0873(17) 0.0410(11) 0.0848(17) -0.0194(12) 0.0243(14) -0.0100(12)
O6 0.0572(12) 0.0345(10) 0.0358(10) 0.0045(8) 0.0035(9) -0.0044(9)
C6 0.0405(15) 0.0301(13) 0.0426(14) -0.0021(11) 0.0011(12) -0.0039(11)
O7 0.0806(16) 0.0839(17) 0.0471(12) 0.0111(12) -0.0160(12) -0.0328(15)
C7 0.0437(15) 0.0329(13) 0.0366(14) -0.0011(11) -0.0012(12) -0.0038(12)
C8 0.0453(16) 0.0359(14) 0.0313(13) -0.0062(11) 0.0009(12) -0.0056(12)
C9 0.0495(18) 0.0394(16) 0.0586(19) 0.0021(13) 0.0082(15) -0.0033(14)
C10 0.061(2) 0.0444(17) 0.067(2) 0.0038(15) 0.0017(18) 0.0069(16)
C11 0.0495(19) 0.066(2) 0.0503(18) -0.0120(16) -0.0043(15) 0.0102(16)
C12 0.0473(16) 0.0334(13) 0.0389(14) 0.0005(12) -0.0011(13) -0.0076(12)
C13 0.0408(14) 0.0281(13) 0.0351(14) 0.0012(11) -0.0007(11) -0.0015(10)
C14 0.0484(16) 0.0359(14) 0.0388(14) 0.0016(13) 0.0012(13) -0.0039(13)
C15 0.081(2) 0.068(2) 0.0458(18) 0.0235(16) 0.0072(17) -0.001(2)
C16 0.082(2) 0.0327(15) 0.0568(19) 0.0006(14) 0.0029(18) -0.0147(16)
C17 0.0461(17) 0.0515(17) 0.0375(15) 0.0025(13) 0.0006(13) -0.0051(15)
C18 0.0425(17) 0.076(2) 0.0410(16) -0.0095(15) 0.0047(14) -0.0103(17)
C19 0.0464(17) 0.0462(18) 0.0511(18) -0.0080(14) -0.0036(14) 0.0027(14)
C20 0.0614(19) 0.0563(18) 0.0459(16) 0.0005(15) 0.0064(15) 0.0125(17)
C21 0.0427(17) 0.0487(18) 0.0510(19) -0.0089(14) -0.0011(14) -0.0038(14)

loop_
_atom_type_symbol
_atom_type_description
_atom_type_scat_dispersion_real
_atom_type_scat_dispersion_imag
_atom_type_scat_source
C C 0.0033 0.0016 'International Tables Vol C Tables 4.2.6.8 and 6.1.1.4'
H H 0.0000 0.0000 'International Tables Vol C Tables 4.2.6.8 and 6.1.1.4'
N N 0.0061 0.0033 'International Tables Vol C Tables 4.2.6.8 and 6.1.1.4'
O O 0.0106 0.0060 'International Tables Vol C Tables 4.2.6.8 and 6.1.1.4'
S S 0.1246 0.1234 'International Tables Vol C Tables 4.2.6.8 and 6.1.1.4'

loop_
_geom_angle_atom_site_label_1
_geom_angle_atom_site_label_2
_geom_angle_atom_site_label_3
_geom_angle
O4 S1 O5 121.53(17)
O4 S1 N2 106.86(14)
O5 S1 N2 106.49(13)
O4 S1 C4 105.66(15)
O5 S1 C4 107.39(14)
N2 S1 C4 108.40(12)
O3 N1 O1 124.9(4)
O3 N1 C1 118.0(4)
O1 N1 C1 117.1(4)
C2 C1 C20 122.7(3)
C2 C1 N1 118.8(3)
C20 C1 N1 118.5(3)
C14 O2 C15 117.1(2)
C21 N2 C13 94.38(19)
C21 N2 S1 128.7(2)
C13 N2 S1 132.14(18)
C1 C2 C3 118.6(3)
C1 C2 H19 120.7
C3 C2 H19 120.7
C2 C3 C4 119.9(3)
C2 C3 H2 120.0
C4 C3 H2 120.0
C3 C4 C19 120.5(3)
C3 C4 S1 119.1(2)
C19 C4 S1 120.3(2)
C12 O6 C7 106.27(19)
C7 C6 C21 116.5(2)
C7 C6 C13 103.9(2)
C21 C6 C13 89.1(2)
C7 C6 H3 114.7
C21 C6 H3 114.7
C13 C6 H3 114.7
O6 C7 C8 111.1(2)
O6 C7 C6 104.0(2)
C8 C7 C6 115.3(2)
O6 C7 H15 108.8
C8 C7 H15 108.8
C6 C7 H15 108.8
C17 C8 C9 117.4(3)
C17 C8 C7 119.9(2)
C9 C8 C7 122.6(3)
C10 C9 C8 121.3(3)
C10 C9 H11 119.4
C8 C9 H11 119.4
C11 C10 C9 120.6(3)
C11 C10 H12 119.7
C9 C10 H12 119.7
C10 C11 C18 119.1(3)
C10 C11 H1 120.5
C18 C11 H1 120.5
O6 C12 C16 108.9(2)
O6 C12 C13 104.2(2)
C16 C12 C13 117.9(2)
O6 C12 H4 108.5
C16 C12 H4 108.5
C13 C12 H4 108.5
N2 C13 C14 116.5(2)
N2 C13 C12 113.7(2)
C14 C13 C12 114.9(2)
N2 C13 C6 87.21(18)
C14 C13 C6 116.7(2)
C12 C13 C6 104.3(2)
O7 C14 O2 124.7(3)
O7 C14 C13 124.0(3)
O2 C14 C13 111.3(2)
O2 C15 H5 109.5
O2 C15 H7 109.5
H5 C15 H7 109.5
O2 C15 H6 109.5
H5 C15 H6 109.5
H7 C15 H6 109.5
C12 C16 H8 109.5
C12 C16 H9 109.5
H8 C16 H9 109.5
C12 C16 H10 109.5
H8 C16 H10 109.5
H9 C16 H10 109.5
C18 C17 C8 121.3(3)
C18 C17 H14 119.3
C8 C17 H14 119.3
C11 C18 C17 120.4(3)
C11 C18 H13 119.8
C17 C18 H13 119.8
C20 C19 C4 119.5(3)
C20 C19 H18 120.2
C4 C19 H18 120.2
C1 C20 C19 118.7(3)
C1 C20 H17 120.6
C19 C20 H17 120.6
N2 C21 C6 89.1(2)
N2 C21 H16 111.0(18)
C6 C21 H16 116.4(17)
N2 C21 H20 113.6(18)
C6 C21 H20 114.7(18)
H16 C21 H20 110(2)

loop_
_geom_bond_atom_site_label_1
_geom_bond_atom_site_label_2
_geom_bond_distance
S1 O4 1.422(2)
S1 O5 1.428(2)
S1 N2 1.605(2)
S1 C4 1.773(3)
O1 N1 1.225(4)
N1 O3 1.210(4)
N1 C1 1.484(4)
C1 C2 1.366(4)
C1 C20 1.371(4)
O2 C14 1.315(3)
O2 C15 1.449(3)
N2 C21 1.477(4)
N2 C13 1.490(3)
C2 C3 1.376(4)
C2 H19 0.9500
C3 C4 1.382(4)
C3 H2 0.9500
C4 C19 1.384(4)
O6 C12 1.438(3)
O6 C7 1.446(3)
C6 C7 1.517(4)
C6 C21 1.532(4)
C6 C13 1.570(3)
C6 H3 1.0000
O7 C14 1.198(3)
C7 C8 1.513(4)
C7 H15 1.0000
C8 C17 1.385(4)
C8 C9 1.388(4)
C9 C10 1.381(4)
C9 H11 0.9500
C10 C11 1.370(5)
C10 H12 0.9500
C11 C18 1.379(5)
C11 H1 0.9500
C12 C16 1.509(4)
C12 C13 1.514(3)
C12 H4 1.0000
C13 C14 1.511(4)
C15 H5 0.9800
C15 H7 0.9800
C15 H6 0.9800
C16 H8 0.9800
C16 H9 0.9800
C16 H10 0.9800
C17 C18 1.383(4)
C17 H14 0.9500
C18 H13 0.9500
C19 C20 1.378(4)
C19 H18 0.9500
C20 H17 0.9500
C21 H16 1.00(3)
C21 H20 0.92(3)

loop_
_geom_torsion_atom_site_label_1
_geom_torsion_atom_site_label_2
_geom_torsion_atom_site_label_3
_geom_torsion_atom_site_label_4
_geom_torsion
O3 N1 C1 C2 171.3(3)
O1 N1 C1 C2 -7.9(4)
O3 N1 C1 C20 -9.7(5)
O1 N1 C1 C20 171.1(3)
O4 S1 N2 C21 55.3(3)
O5 S1 N2 C21 -173.5(3)
C4 S1 N2 C21 -58.2(3)
O4 S1 N2 C13 -155.8(2)
O5 S1 N2 C13 -24.5(3)
C4 S1 N2 C13 90.7(3)
C20 C1 C2 C3 1.0(5)
N1 C1 C2 C3 179.9(3)
C1 C2 C3 C4 -2.0(5)
C2 C3 C4 C19 1.9(4)
C2 C3 C4 S1 -179.3(2)
O4 S1 C4 C3 -34.3(3)
O5 S1 C4 C3 -165.4(2)
N2 S1 C4 C3 79.9(2)
O4 S1 C4 C19 144.5(2)
O5 S1 C4 C19 13.5(3)
N2 S1 C4 C19 -101.2(2)
C12 O6 C7 C8 83.2(3)
C12 O6 C7 C6 -41.4(3)
C21 C6 C7 O6 -71.7(3)
C13 C6 C7 O6 24.3(2)
C21 C6 C7 C8 166.4(2)
C13 C6 C7 C8 -97.5(2)
O6 C7 C8 C17 35.1(3)
C6 C7 C8 C17 153.0(2)
O6 C7 C8 C9 -149.0(2)
C6 C7 C8 C9 -31.1(3)
C17 C8 C9 C10 -1.9(4)
C7 C8 C9 C10 -177.9(3)
C8 C9 C10 C11 1.0(5)
C9 C10 C11 C18 0.5(5)
C7 O6 C12 C16 167.7(2)
C7 O6 C12 C13 41.1(3)
C21 N2 C13 C14 115.5(2)
S1 N2 C13 C14 -40.7(3)
C21 N2 C13 C12 -107.5(2)
S1 N2 C13 C12 96.4(3)
C21 N2 C13 C6 -3.1(2)
S1 N2 C13 C6 -159.3(2)
O6 C12 C13 N2 69.5(2)
C16 C12 C13 N2 -51.3(3)
O6 C12 C13 C14 -152.7(2)
C16 C12 C13 C14 86.5(3)
O6 C12 C13 C6 -23.8(2)
C16 C12 C13 C6 -144.6(3)
C7 C6 C13 N2 -114.2(2)
C21 C6 C13 N2 3.0(2)
C7 C6 C13 C14 127.4(2)
C21 C6 C13 C14 -115.4(3)
C7 C6 C13 C12 -0.4(3)
C21 C6 C13 C12 116.7(2)
C15 O2 C14 O7 4.2(4)
C15 O2 C14 C13 -173.6(2)
N2 C13 C14 O7 132.4(3)
C12 C13 C14 O7 -4.1(4)
C6 C13 C14 O7 -126.6(3)
N2 C13 C14 O2 -49.7(3)
C12 C13 C14 O2 173.7(2)
C6 C13 C14 O2 51.2(3)
C9 C8 C17 C18 1.5(4)
C7 C8 C17 C18 177.6(3)
C10 C11 C18 C17 -0.9(5)
C8 C17 C18 C11 -0.1(4)
C3 C4 C19 C20 -0.6(4)
S1 C4 C19 C20 -179.5(2)
C2 C1 C20 C19 0.2(5)
N1 C1 C20 C19 -178.7(3)
C4 C19 C20 C1 -0.4(4)
C13 N2 C21 C6 3.2(2)
S1 N2 C21 C6 160.6(2)
C7 C6 C21 N2 102.1(3)
C13 C6 C21 N2 -3.0(2)
